data_2222323
loop_
_publ_author_name
'Heston, Scott A.'
'Noll, Bruce C.'
'Helm, Monte L.'

_publ_section_title
;{Bis[2-(diphenylphosphino)ethyl]phenylphosphine-\k^3^<i>P</i>,<i>P</i>',<i>P</i>''}chloridoplatinium(II)
 hexafluoridophosphate
;
_journal_coeditor_code HB2993
_journal_issue 7
_journal_name_full 'Acta Crystallographica Section E'
_journal_page_first m793
_journal_paper_doi 10.1107/S1600536809022405
_journal_volume 65
_journal_year 2009
_chemical_formula_iupac '[Pt Cl (C34 H33 P3)] P F6'
_chemical_formula_moiety 'C34 H33 Cl P3 Pt +, F6 P -'
_chemical_formula_sum 'C34 H33 Cl F6 P4 Pt'
_chemical_formula_weight 910.02
_chemical_name_common '[Pt(triphos)Cl](PF6)2'
_chemical_name_systematic
;
{Bis[2-(diphenylphosphino)ethyl]phenylphosphine-
\k^3^<i>P</i>,<i>P</i>',<i>P</i>''}chloridoplatinium(II)
hexafluoridophosphate
;
_space_group_IT_number 14
_symmetry_cell_setting monoclinic
_symmetry_space_group_name_Hall '-P 2ybc'
_symmetry_space_group_name_H-M 'P 1 21/c 1'
_atom_sites_solution_hydrogens geom
_atom_sites_solution_primary direct
_atom_sites_solution_secondary difmap
_audit_creation_method SHELXL-97
_cell_angle_alpha 90.00
_cell_angle_beta 107.528(3)
_cell_angle_gamma 90.00
_cell_formula_units_Z 4
_cell_length_a 11.3870(11)
_cell_length_b 19.6221(18)
_cell_length_c 16.4439(16)
_cell_measurement_reflns_used 9957
_cell_measurement_temperature 298(2)
_cell_measurement_theta_max 25.10
_cell_measurement_theta_min 2.45
_cell_volume 3503.6(6)
_computing_cell_refinement 'SAINT (Bruker, 2008)'
_computing_data_collection 'APEX2 (Bruker, 2008)'
_computing_data_reduction 'SAINT and XPREP (Bruker, 2008)'
_computing_molecular_graphics 'SHELXTL (Sheldrick, 2008b)'
_computing_publication_material 'SHELXL97 (Sheldrick, 2008b)'
_computing_structure_refinement 'SHELXL97 (Sheldrick, 2008b)'
_computing_structure_solution 'SHELXS97 (Sheldrick, 2008b)'
_diffrn_ambient_temperature 298(2)
_diffrn_detector_area_resol_mean 8.33
_diffrn_measured_fraction_theta_full 0.989
_diffrn_measured_fraction_theta_max 0.989
_diffrn_measurement_device_type 'Bruker SMART X2S'
_diffrn_measurement_method \w
_diffrn_radiation_monochromator graphite
_diffrn_radiation_type MoK\a
_diffrn_radiation_wavelength 0.71073
_diffrn_reflns_av_R_equivalents 0.0248
_diffrn_reflns_av_sigmaI/netI 0.0243
_diffrn_reflns_limit_h_max 13
_diffrn_reflns_limit_h_min -13
_diffrn_reflns_limit_k_max 23
_diffrn_reflns_limit_k_min -18
_diffrn_reflns_limit_l_max 19
_diffrn_reflns_limit_l_min -19
_diffrn_reflns_number 21968
_diffrn_reflns_theta_full 25.08
_diffrn_reflns_theta_max 25.08
_diffrn_reflns_theta_min 2.78
_exptl_absorpt_coefficient_mu 4.320
_exptl_absorpt_correction_T_max 0.65
_exptl_absorpt_correction_T_min 0.21
_exptl_absorpt_correction_type multi-scan
_exptl_absorpt_process_details '(SADABS; Sheldrick, 2008a)'
_exptl_crystal_colour colorless
_exptl_crystal_density_diffrn 1.725
_exptl_crystal_density_method 'not measured'
_exptl_crystal_description plate
_exptl_crystal_F_000 1784
_exptl_crystal_size_max 0.50
_exptl_crystal_size_mid 0.30
_exptl_crystal_size_min 0.10
_refine_diff_density_max 0.580
_refine_diff_density_min -0.414
_refine_ls_extinction_method none
_refine_ls_goodness_of_fit_ref 1.033
_refine_ls_hydrogen_treatment constr
_refine_ls_matrix_type full
_refine_ls_number_parameters 452
_refine_ls_number_reflns 6155
_refine_ls_number_restraints 204
_refine_ls_restrained_S_all 1.062
_refine_ls_R_factor_all 0.0284
_refine_ls_R_factor_gt 0.0202
_refine_ls_shift/su_max 0.002
_refine_ls_shift/su_mean 0.000
_refine_ls_structure_factor_coef Fsqd
_refine_ls_weighting_details 'calc w=1/[\s^2^(Fo^2^)+(0.0227P)^2^+1.641P] where P=(Fo^2^+2Fc^2^)/3'
_refine_ls_weighting_scheme calc
_refine_ls_wR_factor_gt 0.0456
_refine_ls_wR_factor_ref 0.0489
_reflns_number_gt 5269
_reflns_number_total 6155
_reflns_threshold_expression I>2\s(I)
_cod_data_source_file hb2993.cif
_cod_data_source_block I
_cod_original_sg_symbol_H-M 'P 21/c'
_cod_database_code 2222323
_cod_database_fobs_code 2222323

loop_
_symmetry_equiv_pos_as_xyz
'x, y, z'
'-x, y+1/2, -z+1/2'
'-x, -y, -z'
'x, -y-1/2, z-1/2'

loop_
_atom_site_type_symbol
_atom_site_label
_atom_site_fract_x
_atom_site_fract_y
_atom_site_fract_z
_atom_site_U_iso_or_equiv
_atom_site_adp_type
_atom_site_calc_flag
_atom_site_refinement_flags
_atom_site_occupancy
_atom_site_disorder_assembly
_atom_site_disorder_group
Pt Pt1 0.139852(10) 0.364806(6) 0.374003(7) 0.03173(5) Uani d . 1 . .
Cl Cl1 0.31867(8) 0.35123(5) 0.48942(5) 0.0498(2) Uani d . 1 . .
P P1 0.22200(7) 0.43573(4) 0.29227(5) 0.03695(19) Uani d . 1 . .
P P2 -0.03648(7) 0.37743(4) 0.27189(5) 0.03518(19) Uani d . 1 . .
P P3 0.03774(7) 0.28264(4) 0.42630(5) 0.03706(19) Uani d . 1 . .
C C1 0.3286(3) 0.39017(18) 0.2487(2) 0.0417(8) Uani d . 1 . .
C C2 0.3950(4) 0.3357(2) 0.2925(3) 0.0696(12) Uani d . 1 . .
H H2 0.3851 0.3227 0.3444 0.084 Uiso calc R 1 . .
C C3 0.4758(5) 0.3003(3) 0.2602(4) 0.0929(17) Uani d . 1 . .
H H3 0.5209 0.2641 0.2909 0.111 Uiso calc R 1 . .
C C4 0.4896(4) 0.3182(3) 0.1838(3) 0.0811(14) Uani d . 1 . .
H H4 0.5422 0.2933 0.1614 0.097 Uiso calc R 1 . .
C C5 0.4268(4) 0.3724(3) 0.1397(3) 0.0809(15) Uani d . 1 . .
H H5 0.4382 0.3850 0.0881 0.097 Uiso calc R 1 . .
C C6 0.3458(4) 0.4088(2) 0.1716(2) 0.0662(12) Uani d . 1 . .
H H6 0.3030 0.4457 0.1413 0.079 Uiso calc R 1 . .
C C7 0.2923(3) 0.51580(17) 0.3367(2) 0.0448(8) Uani d . 1 . .
C C8 0.3091(4) 0.5681(2) 0.2843(3) 0.0690(12) Uani d . 1 . .
H H8 0.2889 0.5616 0.2257 0.083 Uiso calc R 1 . .
C C9 0.3563(5) 0.6303(2) 0.3202(4) 0.0815(15) Uani d . 1 . .
H H9 0.3673 0.6653 0.2852 0.098 Uiso calc R 1 . .
C C10 0.3863(4) 0.6405(2) 0.4054(4) 0.0774(15) Uani d . 1 . .
H H10 0.4162 0.6827 0.4283 0.093 Uiso calc R 1 . .
C C11 0.3726(4) 0.5886(2) 0.4579(3) 0.0774(14) Uani d . 1 . .
H H11 0.3950 0.5954 0.5166 0.093 Uiso calc R 1 . .
C C12 0.3255(3) 0.5262(2) 0.4237(3) 0.0587(10) Uani d . 1 . .
H H12 0.3162 0.4913 0.4595 0.070 Uiso calc R 1 . .
C C13 0.0924(3) 0.46082(19) 0.2000(2) 0.0480(9) Uani d . 1 . .
H H13A 0.0534 0.5012 0.2141 0.058 Uiso calc R 1 . .
H H13B 0.1226 0.4718 0.1524 0.058 Uiso calc R 1 . .
C C14 -0.0024(3) 0.40301(19) 0.1745(2) 0.0459(8) Uani d . 1 . .
H H14A 0.0311 0.3649 0.1510 0.055 Uiso calc R 1 . .
H H14B -0.0766 0.4188 0.1320 0.055 Uiso calc R 1 . .
C C15 -0.1372(3) 0.44123(17) 0.2947(2) 0.0392(8) Uani d . 1 . .
C C16 -0.2526(3) 0.4525(2) 0.2376(2) 0.0612(11) Uani d . 1 . .
H H16 -0.2769 0.4292 0.1860 0.073 Uiso calc R 1 . .
C C17 -0.3320(4) 0.4987(2) 0.2575(3) 0.0777(13) Uani d . 1 . .
H H17 -0.4097 0.5061 0.2192 0.093 Uiso calc R 1 . .
C C18 -0.2964(4) 0.5334(2) 0.3334(3) 0.0718(12) Uani d . 1 . .
H H18 -0.3501 0.5642 0.3462 0.086 Uiso calc R 1 . .
C C19 -0.1830(4) 0.5230(2) 0.3901(3) 0.0655(11) Uani d . 1 . .
H H19 -0.1593 0.5468 0.4413 0.079 Uiso calc R 1 . .
C C20 -0.1031(3) 0.47681(18) 0.3711(2) 0.0512(9) Uani d . 1 . .
H H20 -0.0258 0.4696 0.4100 0.061 Uiso calc R 1 . .
C C21 -0.1212(3) 0.29792(17) 0.2618(2) 0.0446(8) Uani d . 1 . .
H H21A -0.2052 0.3041 0.2255 0.054 Uiso calc R 1 . .
H H21B -0.0824 0.2631 0.2368 0.054 Uiso calc R 1 . .
C C22 -0.1201(3) 0.27699(19) 0.3519(2) 0.0500(9) Uani d . 1 . .
H H22A -0.1502 0.2307 0.3510 0.060 Uiso calc R 1 . .
H H22B -0.1743 0.3067 0.3713 0.060 Uiso calc R 1 . .
C C23 0.0305(3) 0.29942(17) 0.5330(2) 0.0413(8) Uani d . 1 . .
C C24 -0.0603(3) 0.3399(2) 0.5480(2) 0.0529(9) Uani d . 1 . .
H H24 -0.1274 0.3533 0.5027 0.063 Uiso calc R 1 . .
C C25 -0.0518(4) 0.3605(2) 0.6305(3) 0.0605(11) Uani d . 1 . .
H H25 -0.1135 0.3874 0.6402 0.073 Uiso calc R 1 . .
C C26 0.0467(4) 0.3415(2) 0.6974(2) 0.0590(10) Uani d . 1 . .
H H26 0.0533 0.3564 0.7523 0.071 Uiso calc R 1 . .
C C27 0.1362(4) 0.3003(2) 0.6833(2) 0.0614(11) Uani d . 1 . .
H H27 0.2024 0.2865 0.7290 0.074 Uiso calc R 1 . .
C C28 0.1287(3) 0.2791(2) 0.6017(2) 0.0538(9) Uani d . 1 . .
H H28 0.1896 0.2512 0.5929 0.065 Uiso calc R 1 . .
C C29 0.1039(3) 0.19806(16) 0.42953(19) 0.0387(8) Uani d . 1 . .
C C30 0.0425(4) 0.14216(19) 0.4497(2) 0.0539(10) Uani d . 1 . .
H H30 -0.0322 0.1483 0.4609 0.065 Uiso calc R 1 . .
C C31 0.0923(5) 0.0778(2) 0.4532(3) 0.0677(12) Uani d . 1 . .
H H31 0.0515 0.0407 0.4673 0.081 Uiso calc R 1 . .
C C32 0.2015(4) 0.0680(2) 0.4359(3) 0.0675(12) Uani d . 1 . .
H H32 0.2343 0.0244 0.4381 0.081 Uiso calc R 1 . .
C C33 0.2626(4) 0.1225(2) 0.4153(3) 0.0610(11) Uani d . 1 . .
H H33 0.3362 0.1157 0.4029 0.073 Uiso calc R 1 . .
C C34 0.2149(3) 0.18766(18) 0.4131(2) 0.0456(8) Uani d . 1 . .
H H34 0.2575 0.2246 0.4005 0.055 Uiso calc R 1 . .
P P4 0.33951(10) 0.86107(6) 0.53542(7) 0.0655(3) Uani d D 1 . .
F F1 0.2344(3) 0.91309(17) 0.5407(2) 0.1331(13) Uani d D 1 A .
F F2 0.4424(3) 0.81198(16) 0.5283(2) 0.1263(12) Uani d D 1 A .
F F3 0.4311(7) 0.8949(6) 0.6137(6) 0.170(6) Uani d PDU 0.614(17) A 1
F F4 0.2458(8) 0.8302(5) 0.4551(7) 0.181(7) Uani d PDU 0.614(17) A 1
F F5 0.3788(11) 0.9131(4) 0.4771(7) 0.143(6) Uani d PDU 0.614(17) A 1
F F6 0.2992(7) 0.8122(5) 0.5916(7) 0.196(7) Uani d PDU 0.614(17) A 1
F F3' 0.3623(16) 0.8459(7) 0.6302(5) 0.170(11) Uani d PDU 0.386(17) A 2
F F4' 0.3028(14) 0.8713(10) 0.4399(5) 0.184(10) Uani d PDU 0.386(17) A 2
F F5' 0.4294(9) 0.9199(4) 0.5545(15) 0.153(11) Uani d PDU 0.386(17) A 2
F F6' 0.2434(11) 0.8018(5) 0.5150(11) 0.141(9) Uani d PDU 0.386(17) A 2

loop_
_atom_site_aniso_label
_atom_site_aniso_U_11
_atom_site_aniso_U_22
_atom_site_aniso_U_33
_atom_site_aniso_U_12
_atom_site_aniso_U_13
_atom_site_aniso_U_23
Pt1 0.02685(7) 0.03558(8) 0.03213(7) -0.00116(5) 0.00792(5) 0.00172(5)
Cl1 0.0352(4) 0.0585(6) 0.0467(5) -0.0016(4) -0.0013(4) 0.0038(4)
P1 0.0324(4) 0.0385(5) 0.0422(5) 0.0009(4) 0.0147(4) 0.0056(4)
P2 0.0290(4) 0.0438(5) 0.0311(4) 0.0000(4) 0.0066(3) -0.0002(3)
P3 0.0322(4) 0.0416(5) 0.0385(4) -0.0023(4) 0.0124(4) 0.0045(4)
C1 0.0343(17) 0.046(2) 0.0465(19) -0.0013(15) 0.0144(15) -0.0008(16)
C2 0.069(3) 0.069(3) 0.086(3) 0.022(2) 0.047(3) 0.023(2)
C3 0.095(4) 0.080(4) 0.126(4) 0.042(3) 0.067(4) 0.029(3)
C4 0.069(3) 0.085(4) 0.103(4) 0.011(3) 0.046(3) -0.021(3)
C5 0.061(3) 0.134(5) 0.056(3) 0.015(3) 0.029(2) -0.004(3)
C6 0.057(2) 0.095(3) 0.051(2) 0.021(2) 0.023(2) 0.009(2)
C7 0.0338(18) 0.039(2) 0.064(2) -0.0003(15) 0.0188(17) 0.0049(17)
C8 0.081(3) 0.051(3) 0.087(3) -0.012(2) 0.043(3) 0.004(2)
C9 0.083(3) 0.046(3) 0.122(5) -0.012(2) 0.041(3) 0.014(3)
C10 0.047(2) 0.049(3) 0.122(4) -0.014(2) 0.003(3) -0.006(3)
C11 0.063(3) 0.063(3) 0.084(3) -0.006(2) -0.014(2) -0.005(3)
C12 0.049(2) 0.048(2) 0.068(3) -0.0065(18) 0.0007(19) 0.0046(19)
C13 0.0418(19) 0.057(2) 0.048(2) 0.0080(17) 0.0177(16) 0.0167(17)
C14 0.0408(18) 0.063(2) 0.0335(17) 0.0071(18) 0.0111(14) 0.0050(16)
C15 0.0340(17) 0.042(2) 0.0423(18) 0.0025(15) 0.0124(15) 0.0026(15)
C16 0.044(2) 0.074(3) 0.058(2) 0.008(2) 0.0042(18) -0.010(2)
C17 0.045(2) 0.084(3) 0.094(3) 0.020(2) 0.006(2) -0.006(3)
C18 0.057(3) 0.064(3) 0.098(3) 0.015(2) 0.028(3) -0.015(3)
C19 0.066(3) 0.063(3) 0.067(3) 0.008(2) 0.019(2) -0.017(2)
C20 0.045(2) 0.052(2) 0.053(2) 0.0059(17) 0.0090(17) -0.0046(18)
C21 0.0377(18) 0.044(2) 0.0468(19) -0.0053(15) 0.0043(15) -0.0068(16)
C22 0.0346(18) 0.055(2) 0.058(2) -0.0089(16) 0.0104(16) 0.0066(18)
C23 0.0398(18) 0.045(2) 0.0432(18) -0.0014(15) 0.0189(15) 0.0061(15)
C24 0.047(2) 0.063(2) 0.051(2) 0.0083(19) 0.0199(18) 0.0037(19)
C25 0.060(3) 0.069(3) 0.062(3) 0.009(2) 0.032(2) 0.000(2)
C26 0.076(3) 0.062(3) 0.046(2) 0.002(2) 0.027(2) 0.0018(19)
C27 0.067(3) 0.073(3) 0.042(2) 0.012(2) 0.0129(19) 0.0082(19)
C28 0.055(2) 0.062(3) 0.046(2) 0.0145(19) 0.0190(18) 0.0076(18)
C29 0.0413(18) 0.040(2) 0.0339(16) -0.0049(15) 0.0096(14) 0.0008(14)
C30 0.060(2) 0.053(3) 0.051(2) -0.0172(19) 0.0205(19) -0.0012(18)
C31 0.096(4) 0.043(3) 0.061(3) -0.020(2) 0.020(2) 0.0018(19)
C32 0.086(3) 0.042(2) 0.063(3) 0.008(2) 0.005(2) -0.007(2)
C33 0.057(2) 0.053(3) 0.069(3) 0.007(2) 0.012(2) -0.007(2)
C34 0.045(2) 0.043(2) 0.049(2) -0.0006(16) 0.0130(16) 0.0008(16)
P4 0.0518(6) 0.0859(9) 0.0608(7) 0.0022(6) 0.0199(5) 0.0198(6)
F1 0.085(2) 0.135(3) 0.193(4) 0.031(2) 0.062(2) 0.027(3)
F2 0.100(2) 0.108(3) 0.178(3) 0.0275(19) 0.052(2) -0.005(2)
F3 0.082(5) 0.309(16) 0.115(7) -0.058(7) 0.025(4) -0.069(8)
F4 0.133(9) 0.174(11) 0.166(11) 0.000(7) -0.061(7) -0.044(8)
F5 0.200(12) 0.121(8) 0.155(10) 0.039(7) 0.122(9) 0.062(7)
F6 0.121(6) 0.265(13) 0.210(13) -0.036(7) 0.061(8) 0.170(11)
F3' 0.27(3) 0.174(15) 0.051(5) 0.124(16) 0.023(9) 0.000(7)
F4' 0.183(16) 0.31(3) 0.047(6) -0.042(14) 0.010(8) 0.053(10)
F5' 0.083(8) 0.077(7) 0.31(3) -0.036(5) 0.079(15) -0.040(13)
F6' 0.163(15) 0.110(10) 0.198(19) -0.074(10) 0.130(15) -0.031(10)

loop_
_atom_type_symbol
_atom_type_description
_atom_type_scat_dispersion_real
_atom_type_scat_dispersion_imag
_atom_type_scat_source
C C 0.0033 0.0016 'International Tables Vol C Tables 4.2.6.8 and 6.1.1.4'
H H 0.0000 0.0000 'International Tables Vol C Tables 4.2.6.8 and 6.1.1.4'
F F 0.0171 0.0103 'International Tables Vol C Tables 4.2.6.8 and 6.1.1.4'
P P 0.1023 0.0942 'International Tables Vol C Tables 4.2.6.8 and 6.1.1.4'
Cl Cl 0.1484 0.1585 'International Tables Vol C Tables 4.2.6.8 and 6.1.1.4'
Pt Pt -1.7033 8.3905 'International Tables Vol C Tables 4.2.6.8 and 6.1.1.4'

loop_
_geom_angle_atom_site_label_1
_geom_angle_atom_site_label_2
_geom_angle_atom_site_label_3
_geom_angle_site_symmetry_1
_geom_angle_site_symmetry_3
_geom_angle
_geom_angle_publ_flag
P2 Pt1 P3 . . 85.22(3) ?
P2 Pt1 P1 . . 85.71(3) ?
P3 Pt1 P1 . . 167.13(3) ?
P2 Pt1 Cl1 . . 175.83(3) ?
P3 Pt1 Cl1 . . 91.79(3) ?
P1 Pt1 Cl1 . . 97.69(3) ?
C7 P1 C1 . . 108.56(15) ?
C7 P1 C13 . . 104.36(16) ?
C1 P1 C13 . . 105.78(16) ?
C7 P1 Pt1 . . 119.51(12) ?
C1 P1 Pt1 . . 111.53(12) ?
C13 P1 Pt1 . . 105.99(11) ?
C15 P2 C21 . . 105.12(16) ?
C15 P2 C14 . . 107.82(16) ?
C21 P2 C14 . . 113.75(16) ?
C15 P2 Pt1 . . 114.03(11) ?
C21 P2 Pt1 . . 108.04(11) ?
C14 P2 Pt1 . . 108.22(11) ?
C23 P3 C29 . . 106.08(15) ?
C23 P3 C22 . . 109.46(16) ?
C29 P3 C22 . . 106.05(16) ?
C23 P3 Pt1 . . 114.22(11) ?
C29 P3 Pt1 . . 113.54(11) ?
C22 P3 Pt1 . . 107.16(11) ?
C2 C1 C6 . . 118.3(3) ?
C2 C1 P1 . . 120.0(3) ?
C6 C1 P1 . . 121.6(3) ?
C1 C2 C3 . . 120.9(4) ?
C1 C2 H2 . . 119.6 ?
C3 C2 H2 . . 119.6 ?
C4 C3 C2 . . 120.1(4) ?
C4 C3 H3 . . 120.0 ?
C2 C3 H3 . . 120.0 ?
C3 C4 C5 . . 120.4(4) ?
C3 C4 H4 . . 119.8 ?
C5 C4 H4 . . 119.8 ?
C4 C5 C6 . . 120.2(4) ?
C4 C5 H5 . . 119.9 ?
C6 C5 H5 . . 119.9 ?
C5 C6 C1 . . 120.1(4) ?
C5 C6 H6 . . 119.9 ?
C1 C6 H6 . . 119.9 ?
C12 C7 C8 . . 119.1(4) ?
C12 C7 P1 . . 119.7(3) ?
C8 C7 P1 . . 121.1(3) ?
C7 C8 C9 . . 119.5(4) ?
C7 C8 H8 . . 120.3 ?
C9 C8 H8 . . 120.3 ?
C10 C9 C8 . . 121.0(4) ?
C10 C9 H9 . . 119.5 ?
C8 C9 H9 . . 119.5 ?
C9 C10 C11 . . 119.9(4) ?
C9 C10 H10 . . 120.0 ?
C11 C10 H10 . . 120.0 ?
C10 C11 C12 . . 120.2(5) ?
C10 C11 H11 . . 119.9 ?
C12 C11 H11 . . 119.9 ?
C7 C12 C11 . . 120.2(4) ?
C7 C12 H12 . . 119.9 ?
C11 C12 H12 . . 119.9 ?
C14 C13 P1 . . 110.6(2) ?
C14 C13 H13A . . 109.5 ?
P1 C13 H13A . . 109.5 ?
C14 C13 H13B . . 109.5 ?
P1 C13 H13B . . 109.5 ?
H13A C13 H13B . . 108.1 ?
C13 C14 P2 . . 106.3(2) ?
C13 C14 H14A . . 110.5 ?
P2 C14 H14A . . 110.5 ?
C13 C14 H14B . . 110.5 ?
P2 C14 H14B . . 110.5 ?
H14A C14 H14B . . 108.7 ?
C16 C15 C20 . . 118.9(3) ?
C16 C15 P2 . . 120.1(3) ?
C20 C15 P2 . . 120.9(3) ?
C15 C16 C17 . . 119.9(4) ?
C15 C16 H16 . . 120.1 ?
C17 C16 H16 . . 120.1 ?
C18 C17 C16 . . 120.2(4) ?
C18 C17 H17 . . 119.9 ?
C16 C17 H17 . . 119.9 ?
C19 C18 C17 . . 120.6(4) ?
C19 C18 H18 . . 119.7 ?
C17 C18 H18 . . 119.7 ?
C18 C19 C20 . . 119.7(4) ?
C18 C19 H19 . . 120.1 ?
C20 C19 H19 . . 120.1 ?
C19 C20 C15 . . 120.7(3) ?
C19 C20 H20 . . 119.7 ?
C15 C20 H20 . . 119.7 ?
C22 C21 P2 . . 107.0(2) ?
C22 C21 H21A . . 110.3 ?
P2 C21 H21A . . 110.3 ?
C22 C21 H21B . . 110.3 ?
P2 C21 H21B . . 110.3 ?
H21A C21 H21B . . 108.6 ?
C21 C22 P3 . . 110.3(2) ?
C21 C22 H22A . . 109.6 ?
P3 C22 H22A . . 109.6 ?
C21 C22 H22B . . 109.6 ?
P3 C22 H22B . . 109.6 ?
H22A C22 H22B . . 108.1 ?
C24 C23 C28 . . 118.9(3) ?
C24 C23 P3 . . 122.1(3) ?
C28 C23 P3 . . 118.4(3) ?
C23 C24 C25 . . 120.3(4) ?
C23 C24 H24 . . 119.9 ?
C25 C24 H24 . . 119.9 ?
C26 C25 C24 . . 120.4(4) ?
C26 C25 H25 . . 119.8 ?
C24 C25 H25 . . 119.8 ?
C25 C26 C27 . . 119.7(4) ?
C25 C26 H26 . . 120.1 ?
C27 C26 H26 . . 120.1 ?
C26 C27 C28 . . 120.6(4) ?
C26 C27 H27 . . 119.7 ?
C28 C27 H27 . . 119.7 ?
C27 C28 C23 . . 120.2(3) ?
C27 C28 H28 . . 119.9 ?
C23 C28 H28 . . 119.9 ?
C34 C29 C30 . . 118.9(3) ?
C34 C29 P3 . . 121.6(3) ?
C30 C29 P3 . . 119.5(3) ?
C31 C30 C29 . . 120.1(4) ?
C31 C30 H30 . . 120.0 ?
C29 C30 H30 . . 120.0 ?
C32 C31 C30 . . 120.5(4) ?
C32 C31 H31 . . 119.8 ?
C30 C31 H31 . . 119.8 ?
C31 C32 C33 . . 120.1(4) ?
C31 C32 H32 . . 119.9 ?
C33 C32 H32 . . 119.9 ?
C32 C33 C34 . . 120.1(4) ?
C32 C33 H33 . . 119.9 ?
C34 C33 H33 . . 119.9 ?
C29 C34 C33 . . 120.3(3) ?
C29 C34 H34 . . 119.9 ?
C33 C34 H34 . . 119.9 ?
F5' P4 F4' . . 94.2(8) ?
F5' P4 F3' . . 92.3(7) ?
F4' P4 F3' . . 173.1(8) ?
F6 P4 F3 . . 90.9(5) ?
F6 P4 F2 . . 91.6(4) ?
F5' P4 F2 . . 90.6(4) ?
F4' P4 F2 . . 89.0(5) ?
F3' P4 F2 . . 93.2(4) ?
F3 P4 F2 . . 89.6(4) ?
F6 P4 F4 . . 90.9(5) ?
F3 P4 F4 . . 177.5(5) ?
F2 P4 F4 . . 92.0(3) ?
F6 P4 F5 . . 178.6(5) ?
F3 P4 F5 . . 89.1(4) ?
F2 P4 F5 . . 89.8(3) ?
F4 P4 F5 . . 89.0(5) ?
F5' P4 F6' . . 178.3(6) ?
F4' P4 F6' . . 85.3(8) ?
F3' P4 F6' . . 88.1(6) ?
F2 P4 F6' . . 91.0(4) ?
F6 P4 F1 . . 90.1(4) ?
F5' P4 F1 . . 88.4(4) ?
F4' P4 F1 . . 89.7(5) ?
F3' P4 F1 . . 88.2(4) ?
F3 P4 F1 . . 90.5(4) ?
F2 P4 F1 . . 178.3(2) ?
F4 P4 F1 . . 87.8(3) ?
F5 P4 F1 . . 88.5(3) ?
F6' P4 F1 . . 90.0(4) ?

loop_
_geom_bond_atom_site_label_1
_geom_bond_atom_site_label_2
_geom_bond_site_symmetry_2
_geom_bond_distance
_geom_bond_publ_flag
Pt1 P2 . 2.2095(8) y
Pt1 P3 . 2.3007(8) y
Pt1 P1 . 2.3185(8) y
Pt1 Cl1 . 2.3434(8) y
P1 C7 . 1.814(4) ?
P1 C1 . 1.819(3) ?
P1 C13 . 1.836(3) ?
P2 C15 . 1.812(3) ?
P2 C21 . 1.815(3) ?
P2 C14 . 1.828(3) ?
P3 C23 . 1.812(3) ?
P3 C29 . 1.817(3) ?
P3 C22 . 1.848(3) ?
C1 C2 . 1.380(5) ?
C1 C6 . 1.389(5) ?
C2 C3 . 1.381(6) ?
C2 H2 . 0.9300 ?
C3 C4 . 1.359(6) ?
C3 H3 . 0.9300 ?
C4 C5 . 1.362(6) ?
C4 H4 . 0.9300 ?
C5 C6 . 1.388(6) ?
C5 H5 . 0.9300 ?
C6 H6 . 0.9300 ?
C7 C12 . 1.381(5) ?
C7 C8 . 1.390(5) ?
C8 C9 . 1.390(6) ?
C8 H8 . 0.9300 ?
C9 C10 . 1.352(7) ?
C9 H9 . 0.9300 ?
C10 C11 . 1.375(6) ?
C10 H10 . 0.9300 ?
C11 C12 . 1.386(5) ?
C11 H11 . 0.9300 ?
C12 H12 . 0.9300 ?
C13 C14 . 1.535(5) ?
C13 H13A . 0.9700 ?
C13 H13B . 0.9700 ?
C14 H14A . 0.9700 ?
C14 H14B . 0.9700 ?
C15 C16 . 1.383(5) ?
C15 C20 . 1.387(5) ?
C16 C17 . 1.387(5) ?
C16 H16 . 0.9300 ?
C17 C18 . 1.371(6) ?
C17 H17 . 0.9300 ?
C18 C19 . 1.361(6) ?
C18 H18 . 0.9300 ?
C19 C20 . 1.384(5) ?
C19 H19 . 0.9300 ?
C20 H20 . 0.9300 ?
C21 C22 . 1.535(5) ?
C21 H21A . 0.9700 ?
C21 H21B . 0.9700 ?
C22 H22A . 0.9700 ?
C22 H22B . 0.9700 ?
C23 C24 . 1.383(5) ?
C23 C28 . 1.387(5) ?
C24 C25 . 1.392(5) ?
C24 H24 . 0.9300 ?
C25 C26 . 1.365(6) ?
C25 H25 . 0.9300 ?
C26 C27 . 1.375(5) ?
C26 H26 . 0.9300 ?
C27 C28 . 1.382(5) ?
C27 H27 . 0.9300 ?
C28 H28 . 0.9300 ?
C29 C34 . 1.385(4) ?
C29 C30 . 1.393(5) ?
C30 C31 . 1.379(5) ?
C30 H30 . 0.9300 ?
C31 C32 . 1.370(6) ?
C31 H31 . 0.9300 ?
C32 C33 . 1.372(6) ?
C32 H32 . 0.9300 ?
C33 C34 . 1.385(5) ?
C33 H33 . 0.9300 ?
C34 H34 . 0.9300 ?
P4 F6 . 1.496(5) ?
P4 F5' . 1.512(8) ?
P4 F4' . 1.512(8) ?
P4 F3' . 1.530(8) ?
P4 F3 . 1.542(7) ?
P4 F2 . 1.548(3) ?
P4 F4 . 1.549(6) ?
P4 F5 . 1.556(6) ?
P4 F6' . 1.563(8) ?
P4 F1 . 1.595(3) ?
